data_7153753
loop_
_publ_author_name
'Guerra, Arcadio'
'Brea, Roberto J.'
'Amor\'in, Manuel'
'Castedo, Luis'
'Granja, Juan R.'

_publ_section_title
;
 Self-assembling properties of all \g-cyclic peptides containing sugar
 amino acid residues.
;
_journal_issue 44
_journal_name_full 'Organic &amp; biomolecular chemistry'
_journal_page_first 8762
_journal_page_last 8766
_journal_paper_doi 10.1039/c2ob26612a
_journal_volume 10
_journal_year 2012
_chemical_absolute_configuration rm
_chemical_compound_source 'synthesis as described'
_chemical_formula_moiety 'C66 H96 N8 O22'
_chemical_formula_sum 'C66 H96 N8 O22'
_chemical_formula_weight 1353.51
_chemical_name_common AG.118-B
_chemical_name_systematic
;
?
;
_space_group_IT_number 180
_symmetry_cell_setting trigonal
_symmetry_Int_Tables_number 180
_symmetry_space_group_name_Hall 'P 62 2 (0 0 4)'
_symmetry_space_group_name_H-M 'P 62 2 2'
_atom_sites_solution_hydrogens geom
_atom_sites_solution_primary direct
_atom_sites_solution_secondary difmap
_audit_creation_date 2010-09-30T18:10:11-00:00
_audit_creation_method 'WinGX routine CIF_UPDATE'
_cell_angle_alpha 90
_cell_angle_beta 90
_cell_angle_gamma 120
_cell_formula_units_Z 6
_cell_length_a 22.8898(13)
_cell_length_b 22.8898(13)
_cell_length_c 32.1163(19)
_cell_measurement_reflns_used 3868
_cell_measurement_temperature 100(2)
_cell_measurement_theta_max 19.14
_cell_measurement_theta_min 2.18
_cell_measurement_wavelength 0.71073
_cell_volume 14572.7(15)
_computing_cell_refinement 'APEX2 v2010.1-2 (Bruker AXS, 2010)'
_computing_data_collection 'APEX2 v2010.1-2 (Bruker AXS, 2010)'
_computing_data_reduction 'APEX2 v2010.1-2 (Bruker AXS, 2010)'
_computing_molecular_graphics 'Ortep-3 for Windows (Farrugia, 1997)'
_computing_publication_material 'WinGX publication routines (Farrugia, 1999)'
_computing_structure_refinement 'SHELXL-97 (Sheldrick, 2008)'
_computing_structure_solution 'SIR97 (Altomare et al., 1999)'
_diffrn_ambient_temperature 100(2)
_diffrn_measured_fraction_theta_full 0.997
_diffrn_measured_fraction_theta_max 0.997
_diffrn_measurement_device_type 'Bruker X8 kappa APEXII CCD'
_diffrn_measurement_method 'omega and phi scans'
_diffrn_radiation_monochromator graphite
_diffrn_radiation_probe x-ray
_diffrn_radiation_type MoK\a
_diffrn_radiation_wavelength 0.71073
_diffrn_reflns_av_R_equivalents 0.0618
_diffrn_reflns_av_unetI/netI 0.0212
_diffrn_reflns_limit_h_max 0
_diffrn_reflns_limit_h_min -20
_diffrn_reflns_limit_k_max 24
_diffrn_reflns_limit_k_min 0
_diffrn_reflns_limit_l_max 34
_diffrn_reflns_limit_l_min 0
_diffrn_reflns_number 147356
_diffrn_reflns_theta_full 22.29
_diffrn_reflns_theta_max 22.29
_diffrn_reflns_theta_min 1.21
_exptl_absorpt_coefficient_mu 0.07
_exptl_absorpt_correction_T_max 0.9124
_exptl_absorpt_correction_T_min 0.8066
_exptl_absorpt_correction_type multi-scan
_exptl_absorpt_process_details 'BRUKER AXS - SADABS'
_exptl_crystal_colour colourless
_exptl_crystal_density_diffrn 0.925
_exptl_crystal_density_method 'not measured'
_exptl_crystal_description prism
_exptl_crystal_F_000 4344
_exptl_crystal_size_max 0.96
_exptl_crystal_size_mid 0.7
_exptl_crystal_size_min 0.39
_platon_squeeze_details
;
SQUEEZE - Procedure (cf. BYPASS-procedure -
P. van der Sluis & A.L. Spek (1990). Acta Cryst. A46, 194-201)
;
_refine_diff_density_max 0.588
_refine_diff_density_min -0.201
_refine_diff_density_rms 0.052
_refine_ls_extinction_method none
_refine_ls_goodness_of_fit_ref 1.082
_refine_ls_hydrogen_treatment constr
_refine_ls_matrix_type full
_refine_ls_number_parameters 497
_refine_ls_number_reflns 3607
_refine_ls_number_restraints 743
_refine_ls_restrained_S_all 1.002
_refine_ls_R_factor_all 0.0859
_refine_ls_R_factor_gt 0.0718
_refine_ls_shift/su_max 0
_refine_ls_shift/su_mean 0
_refine_ls_structure_factor_coef Fsqd
_refine_ls_weighting_details 'calc w=1/[\s^2^(Fo^2^)+(0.1286P)^2^+12.7418P] where P=(Fo^2^+2Fc^2^)/3'
_refine_ls_weighting_scheme calc
_refine_ls_wR_factor_gt 0.2052
_refine_ls_wR_factor_ref 0.219
_reflns_number_gt 2917
_reflns_number_total 3607
_reflns_threshold_expression >2\s(I)
_cod_data_source_file c2ob26612a.txt
_cod_data_source_block jg04bya3n
_cod_original_sg_symbol_Hall 'P 62 2 (004)'
_cod_database_code 7153753

loop_
_symmetry_equiv_pos_as_xyz
'x, y, z'
'-x, -y, z'
'-y, x-y, z+2/3'
'-x+y, -x, z+1/3'
'x-y, x, z+1/3'
'y, -x+y, z+2/3'
'x-y, -y, -z'
'-x, -x+y, -z+1/3'
'y, x, -z+2/3'
'-y, -x, -z+2/3'
'x, x-y, -z+1/3'
'-x+y, y, -z'

loop_
_atom_site_label
_atom_site_type_symbol
_atom_site_fract_x
_atom_site_fract_y
_atom_site_fract_z
_atom_site_U_iso_or_equiv
_atom_site_adp_type
_atom_site_occupancy
_atom_site_symmetry_multiplicity
_atom_site_calc_flag
_atom_site_refinement_flags
_atom_site_disorder_assembly
_atom_site_disorder_group
N_1 N 0.4787(2) 0.2120(2) -0.22191(14) 0.0470(12) Uani 1 1 d DU . .
H0_1 H 0.4528 0.1931 -0.2437 0.056 Uiso 1 1 calc R . .
CA_1 C 0.3954(3) 0.2163(3) -0.12039(16) 0.0494(14) Uani 1 1 d DU . .
HA_1 H 0.4333 0.2574 -0.1072 0.059 Uiso 1 1 calc R . .
CB_1 C 0.4242(3) 0.1908(3) -0.15392(15) 0.0447(13) Uani 1 1 d DU . .
HB1_1 H 0.3878 0.1473 -0.1649 0.054 Uiso 1 1 calc R . .
HB2_1 H 0.459 0.1826 -0.1414 0.054 Uiso 1 1 calc R . .
CG_1 C 0.4556(3) 0.2409(3) -0.19000(16) 0.0453(13) Uani 1 1 d DU . .
HG_1 H 0.4955 0.2829 -0.1792 0.054 Uiso 1 1 calc R . .
CD_1 C 0.4059(3) 0.2597(3) -0.20838(16) 0.0510(14) Uani 1 1 d DU . .
HD1_1 H 0.4286 0.2946 -0.2301 0.061 Uiso 1 1 calc R . .
HD2_1 H 0.368 0.2196 -0.2215 0.061 Uiso 1 1 calc R . .
CE_1 C 0.3791(4) 0.2864(4) -0.17450(19) 0.0662(18) Uani 1 1 d DU . .
HE1_1 H 0.3464 0.2977 -0.1869 0.079 Uiso 1 1 calc R . .
HE2_1 H 0.4169 0.3283 -0.1628 0.079 Uiso 1 1 calc R . .
CZ_1 C 0.3448(3) 0.2354(3) -0.13957(17) 0.0562(15) Uani 1 1 d DU . .
HZ1_1 H 0.3051 0.1945 -0.1507 0.067 Uiso 1 1 calc R . .
HZ2_1 H 0.3291 0.255 -0.1178 0.067 Uiso 1 1 calc R . .
C_1 C 0.3598(3) 0.1626(3) -0.08674(15) 0.0493(14) Uani 1 1 d DU . .
O_1 O 0.3348(2) 0.1024(2) -0.09661(12) 0.0636(12) Uani 1 1 d DU . .
N_2 N 0.3530(3) 0.1804(2) -0.04861(12) 0.0532(12) Uani 1 1 d DU . .
CN_2 C 0.3825(4) 0.2508(3) -0.03526(18) 0.0646(18) Uani 1 1 d DU . .
HN1_2 H 0.3779 0.2524 -0.005 0.097 Uiso 1 1 calc R . .
HN2_2 H 0.3589 0.2713 -0.049 0.097 Uiso 1 1 calc R . .
HN3_2 H 0.4303 0.2757 -0.0428 0.097 Uiso 1 1 calc R . .
CA_2 C 0.2890(4) 0.0785(3) 0.04827(18) 0.0724(18) Uani 1 1 d DU . .
HA_2 H 0.285 0.034 0.0414 0.087 Uiso 1 1 calc R . .
CB_2 C 0.3462(4) 0.1338(3) 0.02394(16) 0.0619(16) Uani 1 1 d DU . .
HB1_2 H 0.3849 0.1261 0.0218 0.074 Uiso 1 1 calc R . .
HB2_2 H 0.3615 0.1786 0.0366 0.074 Uiso 1 1 calc R . .
CG_2 C 0.3138(4) 0.1278(3) -0.01802(16) 0.0615(16) Uani 1 1 d DU . .
HG_2 H 0.3035 0.0836 -0.0304 0.074 Uiso 1 1 calc R . .
CD_2 C 0.2479(4) 0.1235(5) -0.0076(2) 0.092(2) Uani 1 1 d DU . .
HD1_2 H 0.2144 0.1012 -0.0301 0.111 Uiso 1 1 calc R . .
HD2_2 H 0.2537 0.1688 -0.0024 0.111 Uiso 1 1 calc R . .
CE_2 C 0.2262(4) 0.0798(4) 0.0330(2) 0.091(2) Uani 1 1 d DU . .
HE1_2 H 0.2105 0.1 0.0544 0.109 Uiso 1 1 calc R . .
HE2_2 H 0.1892 0.0335 0.027 0.109 Uiso 1 1 calc R . .
C_2 C 0.2947(4) 0.0894(3) 0.09515(17) 0.0624(17) Uani 1 1 d DU . .
O_2 O 0.3096(2) 0.1446(2) 0.10944(11) 0.0656(13) Uani 1 1 d DU . .
OD1_3 O 0.1602(14) -0.0008(16) 0.1576(10) 0.063(5) Uani 0.421(9) 1 d PDU A 1
CD1_3 C 0.1076(12) -0.0442(11) 0.1350(8) 0.055(4) Uani 0.421(9) 1 d PDU A 1
OD2_3 O 0.0894(7) -0.1031(7) 0.1335(5) 0.075(4) Uani 0.421(9) 1 d PDU A 1
OE1_3 O 0.1440(5) -0.1035(5) 0.2255(4) 0.044(2) Uani 0.421(9) 1 d PDU A 1
CE1_3 C 0.0841(7) -0.1097(7) 0.2323(5) 0.059(4) Uani 0.421(9) 1 d PDU A 1
OE2_3 O 0.0752(7) -0.0632(7) 0.2396(5) 0.088(5) Uani 0.421(9) 1 d PDU A 1
CE2_3 C 0.0299(7) -0.1822(8) 0.2304(7) 0.098(7) Uani 0.421(9) 1 d PDU A 1
HE2A_3 H 0.0501 -0.2102 0.2243 0.148 Uiso 0.421(9) 1 calc PR A 1
HE2B_3 H -0.0024 -0.1881 0.2085 0.148 Uiso 0.421(9) 1 calc PR A 1
HE2C_3 H 0.0064 -0.1957 0.2573 0.148 Uiso 0.421(9) 1 calc PR A 1
OD1_3 O 0.1525(10) -0.0049(13) 0.1637(7) 0.069(4) Uani 0.579(9) 1 d PDU A 2
CD1_3 C 0.1197(10) -0.0336(10) 0.1294(7) 0.074(5) Uani 0.579(9) 1 d PDU A 2
OD2_3 O 0.1180(7) -0.0792(6) 0.1129(4) 0.084(3) Uani 0.579(9) 1 d PDU A 2
OE1_3 O 0.1344(5) -0.0806(5) 0.2391(3) 0.065(3) Uani 0.579(9) 1 d PDU A 2
CE1_3 C 0.0957(6) -0.0722(7) 0.2651(4) 0.066(3) Uani 0.579(9) 1 d PDU A 2
OE2_3 O 0.1122(5) -0.0158(6) 0.2789(3) 0.097(4) Uani 0.579(9) 1 d PDU A 2
CE2_3 C 0.0347(7) -0.1338(8) 0.2801(5) 0.103(5) Uani 0.579(9) 1 d PDU A 2
HE2D_3 H 0.0303 -0.1733 0.2654 0.154 Uiso 0.579(9) 1 calc PR A 2
HE2E_3 H -0.0053 -0.1297 0.2748 0.154 Uiso 0.579(9) 1 calc PR A 2
HE2F_3 H 0.0388 -0.1391 0.3101 0.154 Uiso 0.579(9) 1 calc PR A 2
N_3 N 0.2796(3) 0.0354(2) 0.11830(13) 0.0699(17) Uani 1 1 d DU . .
H0_3 H 0.2738 -0.0016 0.106 0.084 Uiso 1 1 calc R . .
CA_3 C 0.3216(3) 0.0303(3) 0.22556(15) 0.0418(12) Uani 1 1 d DU A .
HA_3 H 0.3201 0.0716 0.2337 0.05 Uiso 1 1 calc R . .
OB_3 O 0.3243(2) 0.02673(18) 0.18128(10) 0.0526(10) Uani 1 1 d DU . .
CG_3 C 0.2725(3) 0.0356(3) 0.16234(15) 0.0513(13) Uani 1 1 d DU A .
HG_3 H 0.2775 0.0797 0.1713 0.062 Uiso 1 1 calc R . .
CD_3 C 0.2044(3) -0.0215(3) 0.17614(16) 0.0558(14) Uani 1 1 d DU . .
HD_3 H 0.196 -0.0648 0.1633 0.067 Uiso 1 1 calc R A 1
CE_3 C 0.1982(3) -0.0287(3) 0.22266(17) 0.0577(16) Uani 1 1 d DU A .
HE_3 H 0.1871 0.0032 0.2372 0.069 Uiso 1 1 calc R B 1
CZ_3 C 0.2577(3) -0.0323(3) 0.24037(14) 0.0408(12) Uani 1 1 d DU . .
HZ_3 H 0.2571 -0.0741 0.2304 0.049 Uiso 1 1 calc R A .
CD2_3 C 0.0765(4) -0.0072(4) 0.1150(2) 0.080(2) Uani 1 1 d DU . .
HD2A_3 H 0.1034 0.0409 0.1216 0.12 Uiso 1 1 calc R A 1
HD2B_3 H 0.0304 -0.025 0.1254 0.12 Uiso 1 1 calc R A 1
HD2C_3 H 0.0754 -0.0132 0.0847 0.12 Uiso 1 1 calc R A 1
OZ1_3 O 0.25606(18) -0.0313(2) 0.28468(10) 0.0481(9) Uani 1 1 d DU A .
CZ1_3 C 0.2507(3) -0.0859(3) 0.30441(16) 0.0464(14) Uani 1 1 d DU . .
OZ2_3 O 0.2365(2) -0.1379(2) 0.28805(12) 0.0634(12) Uani 1 1 d DU A .
CZ2_3 C 0.2675(5) -0.0716(4) 0.34921(18) 0.084(2) Uani 1 1 d DU A .
HZ2A_3 H 0.277 -0.0258 0.3556 0.126 Uiso 1 1 calc R . .
HZ2B_3 H 0.3074 -0.0754 0.3556 0.126 Uiso 1 1 calc R . .
HZ2C_3 H 0.2293 -0.1041 0.3661 0.126 Uiso 1 1 calc R . .
C_3 C 0.3843(3) 0.0331(3) 0.24372(19) 0.0564(15) Uani 1 1 d DU . .
O_3 O 0.3804(2) -0.0172(2) 0.26013(15) 0.0736(13) Uani 1 1 d DU A .
N_4 N 0.4412(3) 0.0924(3) 0.24238(18) 0.0655(14) Uani 1 1 d DU A .
CN_4 C 0.4466(4) 0.1517(4) 0.2192(3) 0.078(2) Uani 1 1 d DU . .
HN1_4 H 0.4923 0.1903 0.2223 0.117 Uiso 1 1 calc R A .
HN2_4 H 0.4139 0.1633 0.2305 0.117 Uiso 1 1 calc R . .
HN3_4 H 0.4371 0.1403 0.1896 0.117 Uiso 1 1 calc R . .
CA_4 C 0.6232(3) 0.1721(4) 0.2514(2) 0.0706(18) Uani 1 1 d DU A .
HA_4 H 0.6408 0.1507 0.2712 0.085 Uiso 1 1 calc R . .
CB_4 C 0.5585(3) 0.1178(4) 0.2301(2) 0.0706(18) Uani 1 1 d DU A .
HB1_4 H 0.55 0.1352 0.204 0.085 Uiso 1 1 calc R . .
HB2_4 H 0.562 0.0773 0.2237 0.085 Uiso 1 1 calc R . .
CG_4 C 0.5028(3) 0.1012(4) 0.2618(2) 0.0754(18) Uani 1 1 d DU . .
HG_4 H 0.4923 0.0586 0.2766 0.09 Uiso 1 1 calc R A .
CD_4 C 0.5328(4) 0.1604(4) 0.2938(2) 0.088(2) Uani 1 1 d DU A .
HD1_4 H 0.5018 0.1784 0.2979 0.106 Uiso 1 1 calc R . .
HD2_4 H 0.5404 0.145 0.3211 0.106 Uiso 1 1 calc R . .
CE_4 C 0.5989(4) 0.2138(4) 0.2753(2) 0.080(2) Uani 1 1 d DU . .
HE1_4 H 0.6314 0.2411 0.2974 0.096 Uiso 1 1 calc R A .
HE2_4 H 0.5921 0.244 0.2564 0.096 Uiso 1 1 calc R . .
C_4 C 0.6755(3) 0.2129(3) 0.2197(2) 0.0615(17) Uani 1 1 d DU . .
O_4 O 0.6662(2) 0.2452(3) 0.19263(16) 0.0769(14) Uani 1 1 d DU A .

loop_
_atom_site_aniso_label
_atom_site_aniso_U_11
_atom_site_aniso_U_22
_atom_site_aniso_U_33
_atom_site_aniso_U_23
_atom_site_aniso_U_13
_atom_site_aniso_U_12
N_1 0.042(3) 0.056(3) 0.046(3) 0.001(2) 0.001(2) 0.028(2)
CA_1 0.052(3) 0.048(3) 0.035(3) -0.002(2) 0.002(2) 0.015(3)
CB_1 0.045(3) 0.051(3) 0.038(3) 0.003(2) -0.002(2) 0.024(3)
CG_1 0.044(3) 0.048(3) 0.043(3) 0.003(3) 0.007(2) 0.022(3)
CD_1 0.064(4) 0.059(4) 0.036(3) 0.009(3) 0.010(3) 0.036(3)
CE_1 0.081(5) 0.071(4) 0.062(4) 0.014(3) 0.025(3) 0.050(4)
CZ_1 0.063(4) 0.070(4) 0.042(3) 0.003(3) 0.008(3) 0.037(3)
C_1 0.054(4) 0.044(3) 0.033(3) -0.005(2) -0.005(2) 0.012(3)
O_1 0.080(3) 0.045(2) 0.043(2) -0.0100(19) 0.006(2) 0.014(2)
N_2 0.074(3) 0.042(3) 0.031(2) 0.0013(19) -0.002(2) 0.019(3)
CN_2 0.086(5) 0.042(3) 0.049(3) -0.004(3) 0.001(3) 0.019(3)
CA_2 0.114(5) 0.046(3) 0.041(3) 0.000(3) 0.013(3) 0.028(4)
CB_2 0.090(4) 0.066(4) 0.033(3) 0.005(3) 0.008(3) 0.042(4)
CG_2 0.101(5) 0.042(3) 0.032(3) -0.005(2) 0.002(3) 0.029(3)
CD_2 0.078(4) 0.113(6) 0.052(4) 0.015(4) -0.001(3) 0.023(5)
CE_2 0.089(4) 0.080(5) 0.050(4) -0.005(3) -0.004(3) 0.002(4)
C_2 0.093(5) 0.044(3) 0.036(3) 0.002(3) 0.008(3) 0.023(4)
O_2 0.107(4) 0.045(2) 0.037(2) -0.0044(19) 0.008(2) 0.033(3)
OD1_3 0.092(7) 0.038(7) 0.049(9) 0.001(7) -0.026(7) 0.024(6)
CD1_3 0.059(8) 0.054(8) 0.038(9) -0.005(8) 0.005(6) 0.018(7)
OD2_3 0.065(9) 0.052(7) 0.093(11) -0.010(7) -0.012(7) 0.017(7)
OE1_3 0.043(4) 0.053(5) 0.037(6) 0.001(4) 0.001(4) 0.025(4)
CE1_3 0.045(6) 0.059(7) 0.071(10) 0.020(8) 0.019(8) 0.025(5)
OE2_3 0.074(8) 0.082(7) 0.121(11) 0.014(8) 0.024(8) 0.050(7)
CE2_3 0.064(8) 0.065(7) 0.127(17) 0.034(11) -0.018(11) 0.003(7)
OD1_3 0.089(6) 0.058(8) 0.051(7) 0.002(6) -0.024(6) 0.030(6)
CD1_3 0.091(10) 0.050(8) 0.064(10) -0.002(7) -0.028(8) 0.021(7)
OD2_3 0.104(10) 0.067(7) 0.075(8) -0.014(5) -0.035(6) 0.037(7)
OE1_3 0.046(4) 0.075(6) 0.058(6) 0.016(5) 0.002(4) 0.018(4)
CE1_3 0.052(6) 0.105(8) 0.057(8) 0.040(7) 0.009(5) 0.051(6)
OE2_3 0.104(7) 0.119(7) 0.088(7) 0.038(6) 0.039(6) 0.072(7)
CE2_3 0.077(8) 0.126(9) 0.115(12) 0.072(10) 0.037(8) 0.058(7)
N_3 0.128(5) 0.037(3) 0.029(2) -0.003(2) 0.008(3) 0.030(3)
CA_3 0.047(3) 0.041(3) 0.037(3) -0.001(2) 0.008(2) 0.022(2)
OB_3 0.073(3) 0.045(2) 0.038(2) 0.0082(17) 0.0203(18) 0.028(2)
CG_3 0.090(4) 0.042(3) 0.024(2) -0.001(2) 0.007(3) 0.034(3)
CD_3 0.081(3) 0.040(3) 0.037(3) -0.004(2) -0.017(2) 0.023(3)
CE_3 0.043(3) 0.069(4) 0.043(3) 0.023(3) 0.000(2) 0.013(3)
CZ_3 0.043(3) 0.042(3) 0.028(2) 0.004(2) 0.005(2) 0.014(2)
CD2_3 0.087(5) 0.070(4) 0.075(4) -0.005(4) -0.025(4) 0.032(4)
OZ1_3 0.050(2) 0.062(2) 0.0345(18) 0.0036(18) 0.0042(17) 0.029(2)
CZ1_3 0.048(3) 0.054(4) 0.032(3) 0.006(3) 0.002(3) 0.022(3)
OZ2_3 0.080(3) 0.050(2) 0.043(2) 0.010(2) 0.004(2) 0.020(2)
CZ2_3 0.131(7) 0.071(5) 0.045(3) 0.001(3) -0.015(4) 0.046(5)
C_3 0.052(3) 0.057(3) 0.064(4) 0.014(3) 0.014(3) 0.030(3)
O_3 0.063(3) 0.071(3) 0.093(3) 0.023(3) 0.015(3) 0.037(3)
N_4 0.047(3) 0.065(3) 0.084(4) 0.019(3) 0.017(3) 0.027(2)
CN_4 0.058(4) 0.059(4) 0.114(6) 0.017(4) 0.014(4) 0.028(3)
CA_4 0.053(3) 0.076(5) 0.087(5) 0.006(3) 0.010(3) 0.035(3)
CB_4 0.050(3) 0.078(4) 0.083(4) 0.005(3) 0.010(3) 0.031(3)
CG_4 0.049(3) 0.090(5) 0.087(4) 0.014(4) 0.010(3) 0.034(3)
CD_4 0.061(4) 0.115(6) 0.094(5) -0.003(4) 0.007(3) 0.047(4)
CE_4 0.069(4) 0.090(5) 0.084(5) -0.007(4) 0.009(4) 0.041(4)
C_4 0.053(4) 0.055(4) 0.077(4) 0.005(3) 0.002(3) 0.027(3)
O_4 0.071(3) 0.075(3) 0.097(3) 0.016(3) 0.001(3) 0.046(3)

loop_
_atom_type_symbol
_atom_type_description
_atom_type_scat_dispersion_real
_atom_type_scat_dispersion_imag
_atom_type_scat_source
C C 0.0033 0 'International Tables Vol C Tables 4.2.6.8 and 6.1.1.4'
H H 0 0 'International Tables Vol C Tables 4.2.6.8 and 6.1.1.4'
N N 0.0061 0 'International Tables Vol C Tables 4.2.6.8 and 6.1.1.4'
O O 0.0106 0 'International Tables Vol C Tables 4.2.6.8 and 6.1.1.4'

loop_
_geom_angle_atom_site_label_1
_geom_angle_atom_site_label_2
_geom_angle_atom_site_label_3
_geom_angle
_geom_angle_site_symmetry_1
_geom_angle_site_symmetry_3
C_4 N_1 CG_1 123.1(5) 12_655 .
C_4 N_1 H0_1 118.4 12_655 .
CG_1 N_1 H0_1 118.4 . .
CB_1 CA_1 C_1 110.5(5) . .
CB_1 CA_1 CZ_1 110.7(4) . .
C_1 CA_1 CZ_1 109.5(5) . .
CB_1 CA_1 HA_1 108.7 . .
C_1 CA_1 HA_1 108.7 . .
CZ_1 CA_1 HA_1 108.7 . .
CA_1 CB_1 CG_1 112.2(4) . .
CA_1 CB_1 HB1_1 109.2 . .
CG_1 CB_1 HB1_1 109.2 . .
CA_1 CB_1 HB2_1 109.2 . .
CG_1 CB_1 HB2_1 109.2 . .
HB1_1 CB_1 HB2_1 107.9 . .
N_1 CG_1 CD_1 110.4(4) . .
N_1 CG_1 CB_1 109.5(4) . .
CD_1 CG_1 CB_1 111.5(4) . .
N_1 CG_1 HG_1 108.5 . .
CD_1 CG_1 HG_1 108.5 . .
CB_1 CG_1 HG_1 108.5 . .
CE_1 CD_1 CG_1 110.2(5) . .
CE_1 CD_1 HD1_1 109.6 . .
CG_1 CD_1 HD1_1 109.6 . .
CE_1 CD_1 HD2_1 109.6 . .
CG_1 CD_1 HD2_1 109.6 . .
HD1_1 CD_1 HD2_1 108.1 . .
CD_1 CE_1 CZ_1 112.1(5) . .
CD_1 CE_1 HE1_1 109.2 . .
CZ_1 CE_1 HE1_1 109.2 . .
CD_1 CE_1 HE2_1 109.2 . .
CZ_1 CE_1 HE2_1 109.2 . .
HE1_1 CE_1 HE2_1 107.9 . .
CE_1 CZ_1 CA_1 109.7(5) . .
CE_1 CZ_1 HZ1_1 109.7 . .
CA_1 CZ_1 HZ1_1 109.7 . .
CE_1 CZ_1 HZ2_1 109.7 . .
CA_1 CZ_1 HZ2_1 109.7 . .
HZ1_1 CZ_1 HZ2_1 108.2 . .
O_1 C_1 N_2 121.2(5) . .
O_1 C_1 CA_1 118.4(5) . .
N_2 C_1 CA_1 120.2(5) . .
C_1 N_2 CG_2 119.1(5) . .
C_1 N_2 CN_2 123.3(5) . .
CG_2 N_2 CN_2 117.7(4) . .
N_2 CN_2 HN1_2 109.5 . .
N_2 CN_2 HN2_2 109.5 . .
HN1_2 CN_2 HN2_2 109.5 . .
N_2 CN_2 HN3_2 109.5 . .
HN1_2 CN_2 HN3_2 109.5 . .
HN2_2 CN_2 HN3_2 109.5 . .
CB_2 CA_2 C_2 114.1(6) . .
CB_2 CA_2 CE_2 104.3(5) . .
C_2 CA_2 CE_2 108.6(6) . .
CB_2 CA_2 HA_2 109.9 . .
C_2 CA_2 HA_2 109.9 . .
CE_2 CA_2 HA_2 109.9 . .
CA_2 CB_2 CG_2 101.8(6) . .
CA_2 CB_2 HB1_2 111.4 . .
CG_2 CB_2 HB1_2 111.4 . .
CA_2 CB_2 HB2_2 111.4 . .
CG_2 CB_2 HB2_2 111.4 . .
HB1_2 CB_2 HB2_2 109.3 . .
N_2 CG_2 CD_2 112.8(6) . .
N_2 CG_2 CB_2 116.9(5) . .
CD_2 CG_2 CB_2 103.8(5) . .
N_2 CG_2 HG_2 107.6 . .
CD_2 CG_2 HG_2 107.6 . .
CB_2 CG_2 HG_2 107.6 . .
CG_2 CD_2 CE_2 102.4(7) . .
CG_2 CD_2 HD1_2 111.3 . .
CE_2 CD_2 HD1_2 111.3 . .
CG_2 CD_2 HD2_2 111.3 . .
CE_2 CD_2 HD2_2 111.3 . .
HD1_2 CD_2 HD2_2 109.2 . .
CA_2 CE_2 CD_2 106.1(6) . .
CA_2 CE_2 HE1_2 110.5 . .
CD_2 CE_2 HE1_2 110.5 . .
CA_2 CE_2 HE2_2 110.5 . .
CD_2 CE_2 HE2_2 110.5 . .
HE1_2 CE_2 HE2_2 108.7 . .
O_2 C_2 N_3 124.0(5) . .
O_2 C_2 CA_2 119.8(5) . .
N_3 C_2 CA_2 116.1(5) . .
CD1_3 OD1_3 CD_3 120(2) . .
OD2_3 CD1_3 OD1_3 123(2) . .
OD2_3 CD1_3 CD2_3 128.5(19) . .
OD1_3 CD1_3 CD2_3 108.8(17) . .
CE1_3 OE1_3 CE_3 110.2(10) . .
OE2_3 CE1_3 OE1_3 124.3(14) . .
OE2_3 CE1_3 CE2_3 125.2(15) . .
OE1_3 CE1_3 CE2_3 110.6(13) . .
CE1_3 CE2_3 HE2A_3 109.5 . .
CE1_3 CE2_3 HE2B_3 109.5 . .
HE2A_3 CE2_3 HE2B_3 109.5 . .
CE1_3 CE2_3 HE2C_3 109.5 . .
HE2A_3 CE2_3 HE2C_3 109.5 . .
HE2B_3 CE2_3 HE2C_3 109.5 . .
CD1_3 OD1_3 CD_3 115.6(19) . .
OD2_3 CD1_3 OD1_3 126.3(18) . .
OD2_3 CD1_3 CD2_3 120.2(16) . .
OD1_3 CD1_3 CD2_3 113.1(16) . .
CE1_3 OE1_3 CE_3 126.7(11) . .
OE2_3 CE1_3 OE1_3 120.7(12) . .
OE2_3 CE1_3 CE2_3 121.9(12) . .
OE1_3 CE1_3 CE2_3 117.1(13) . .
CE1_3 CE2_3 HE2D_3 109.5 . .
CE1_3 CE2_3 HE2E_3 109.5 . .
HE2D_3 CE2_3 HE2E_3 109.5 . .
CE1_3 CE2_3 HE2F_3 109.5 . .
HE2D_3 CE2_3 HE2F_3 109.5 . .
HE2E_3 CE2_3 HE2F_3 109.5 . .
C_2 N_3 CG_3 121.9(5) . .
C_2 N_3 H0_3 119.1 . .
CG_3 N_3 H0_3 119.1 . .
OB_3 CA_3 C_3 108.4(4) . .
OB_3 CA_3 CZ_3 107.9(4) . .
C_3 CA_3 CZ_3 111.2(5) . .
OB_3 CA_3 HA_3 109.8 . .
C_3 CA_3 HA_3 109.8 . .
CZ_3 CA_3 HA_3 109.8 . .
CA_3 OB_3 CG_3 110.5(4) . .
N_3 CG_3 OB_3 108.4(5) . .
N_3 CG_3 CD_3 110.9(5) . .
OB_3 CG_3 CD_3 108.7(4) . .
N_3 CG_3 HG_3 109.6 . .
OB_3 CG_3 HG_3 109.6 . .
CD_3 CG_3 HG_3 109.6 . .
OD1_3 CD_3 CE_3 113.9(15) . .
OD1_3 CD_3 CE_3 104.8(11) . .
OD1_3 CD_3 CG_3 100.6(14) . .
OD1_3 CD_3 CG_3 108.2(11) . .
CE_3 CD_3 CG_3 112.6(5) . .
OD1_3 CD_3 HD_3 109.8 . .
OD1_3 CD_3 HD_3 111.5 . .
CE_3 CD_3 HD_3 109.8 . .
CG_3 CD_3 HD_3 109.8 . .
OE1_3 CE_3 CD_3 117.0(6) . .
OE1_3 CE_3 CZ_3 112.6(6) . .
CD_3 CE_3 CZ_3 110.0(5) . .
CD_3 CE_3 OE1_3 99.2(6) . .
CZ_3 CE_3 OE1_3 99.4(6) . .
OE1_3 CE_3 HE_3 84.7 . .
CD_3 CE_3 HE_3 115.3 . .
CZ_3 CE_3 HE_3 115.3 . .
OE1_3 CE_3 HE_3 115.3 . .
OZ1_3 CZ_3 CE_3 110.0(4) . .
OZ1_3 CZ_3 CA_3 108.5(4) . .
CE_3 CZ_3 CA_3 107.2(4) . .
OZ1_3 CZ_3 HZ_3 110.4 . .
CE_3 CZ_3 HZ_3 110.4 . .
CA_3 CZ_3 HZ_3 110.4 . .
CD1_3 CD2_3 HD2A_3 102.8 . .
CD1_3 CD2_3 HD2A_3 109.5 . .
CD1_3 CD2_3 HD2B_3 121.7 . .
CD1_3 CD2_3 HD2B_3 109.5 . .
HD2A_3 CD2_3 HD2B_3 109.5 . .
CD1_3 CD2_3 HD2C_3 103.3 . .
CD1_3 CD2_3 HD2C_3 109.5 . .
HD2A_3 CD2_3 HD2C_3 109.5 . .
HD2B_3 CD2_3 HD2C_3 109.5 . .
CZ1_3 OZ1_3 CZ_3 116.3(4) . .
OZ2_3 CZ1_3 OZ1_3 125.0(5) . .
OZ2_3 CZ1_3 CZ2_3 124.1(6) . .
OZ1_3 CZ1_3 CZ2_3 110.9(5) . .
CZ1_3 CZ2_3 HZ2A_3 109.5 . .
CZ1_3 CZ2_3 HZ2B_3 109.5 . .
HZ2A_3 CZ2_3 HZ2B_3 109.5 . .
CZ1_3 CZ2_3 HZ2C_3 109.5 . .
HZ2A_3 CZ2_3 HZ2C_3 109.5 . .
HZ2B_3 CZ2_3 HZ2C_3 109.5 . .
O_3 C_3 N_4 123.0(6) . .
O_3 C_3 CA_3 120.0(5) . .
N_4 C_3 CA_3 116.9(5) . .
C_3 N_4 CG_4 120.8(6) . .
C_3 N_4 CN_4 122.3(6) . .
CG_4 N_4 CN_4 116.8(6) . .
N_4 CN_4 HN1_4 109.5 . .
N_4 CN_4 HN2_4 109.5 . .
HN1_4 CN_4 HN2_4 109.5 . .
N_4 CN_4 HN3_4 109.5 . .
HN1_4 CN_4 HN3_4 109.5 . .
HN2_4 CN_4 HN3_4 109.5 . .
C_4 CA_4 CE_4 112.3(6) . .
C_4 CA_4 CB_4 110.4(6) . .
CE_4 CA_4 CB_4 103.0(6) . .
C_4 CA_4 HA_4 110.3 . .
CE_4 CA_4 HA_4 110.3 . .
CB_4 CA_4 HA_4 110.3 . .
CG_4 CB_4 CA_4 104.6(6) . .
CG_4 CB_4 HB1_4 110.8 . .
CA_4 CB_4 HB1_4 110.8 . .
CG_4 CB_4 HB2_4 110.8 . .
CA_4 CB_4 HB2_4 110.8 . .
HB1_4 CB_4 HB2_4 108.9 . .
N_4 CG_4 CB_4 112.3(6) . .
N_4 CG_4 CD_4 112.1(6) . .
CB_4 CG_4 CD_4 105.9(6) . .
N_4 CG_4 HG_4 108.8 . .
CB_4 CG_4 HG_4 108.8 . .
CD_4 CG_4 HG_4 108.8 . .
CE_4 CD_4 CG_4 105.7(6) . .
CE_4 CD_4 HD1_4 110.6 . .
CG_4 CD_4 HD1_4 110.6 . .
CE_4 CD_4 HD2_4 110.6 . .
CG_4 CD_4 HD2_4 110.6 . .
HD1_4 CD_4 HD2_4 108.7 . .
CD_4 CE_4 CA_4 102.9(6) . .
CD_4 CE_4 HE1_4 111.2 . .
CA_4 CE_4 HE1_4 111.2 . .
CD_4 CE_4 HE2_4 111.2 . .
CA_4 CE_4 HE2_4 111.2 . .
HE1_4 CE_4 HE2_4 109.1 . .
O_4 C_4 N_1 121.3(6) . 12_655
O_4 C_4 CA_4 122.4(6) . .
N_1 C_4 CA_4 116.3(6) 12_655 .

loop_
_geom_bond_atom_site_label_1
_geom_bond_atom_site_label_2
_geom_bond_distance
_geom_bond_site_symmetry_2
N_1 C_4 1.335(7) 12_655
N_1 CG_1 1.455(7) .
N_1 H0_1 0.88 .
CA_1 CB_1 1.524(7) .
CA_1 C_1 1.530(7) .
CA_1 CZ_1 1.554(8) .
CA_1 HA_1 1 .
CB_1 CG_1 1.534(7) .
CB_1 HB1_1 0.99 .
CB_1 HB2_1 0.99 .
CG_1 CD_1 1.523(8) .
CG_1 HG_1 1 .
CD_1 CE_1 1.519(8) .
CD_1 HD1_1 0.99 .
CD_1 HD2_1 0.99 .
CE_1 CZ_1 1.523(8) .
CE_1 HE1_1 0.99 .
CE_1 HE2_1 0.99 .
CZ_1 HZ1_1 0.99 .
CZ_1 HZ2_1 0.99 .
C_1 O_1 1.241(6) .
C_1 N_2 1.324(7) .
N_2 CG_2 1.463(7) .
N_2 CN_2 1.464(7) .
CN_2 HN1_2 0.98 .
CN_2 HN2_2 0.98 .
CN_2 HN3_2 0.98 .
CA_2 CB_2 1.507(9) .
CA_2 C_2 1.521(8) .
CA_2 CE_2 1.533(11) .
CA_2 HA_2 1 .
CB_2 CG_2 1.511(8) .
CB_2 HB1_2 0.99 .
CB_2 HB2_2 0.99 .
CG_2 CD_2 1.500(10) .
CG_2 HG_2 1 .
CD_2 CE_2 1.566(9) .
CD_2 HD1_2 0.99 .
CD_2 HD2_2 0.99 .
CE_2 HE1_2 0.99 .
CE_2 HE2_2 0.99 .
C_2 O_2 1.224(7) .
C_2 N_3 1.331(8) .
OD1_3 CD1_3 1.33(2) .
OD1_3 CD_3 1.44(2) .
CD1_3 OD2_3 1.20(2) .
CD1_3 CD2_3 1.50(2) .
OE1_3 CE1_3 1.324(17) .
OE1_3 CE_3 1.536(12) .
CE1_3 OE2_3 1.203(16) .
CE1_3 CE2_3 1.496(18) .
CE2_3 HE2A_3 0.98 .
CE2_3 HE2B_3 0.98 .
CE2_3 HE2C_3 0.98 .
OD1_3 CD1_3 1.309(19) .
OD1_3 CD_3 1.471(17) .
CD1_3 OD2_3 1.152(18) .
CD1_3 CD2_3 1.469(18) .
OE1_3 CE1_3 1.299(14) .
OE1_3 CE_3 1.445(10) .
CE1_3 OE2_3 1.232(15) .
CE1_3 CE2_3 1.484(16) .
CE2_3 HE2D_3 0.98 .
CE2_3 HE2E_3 0.98 .
CE2_3 HE2F_3 0.98 .
N_3 CG_3 1.424(7) .
N_3 H0_3 0.88 .
CA_3 OB_3 1.428(6) .
CA_3 C_3 1.522(8) .
CA_3 CZ_3 1.523(7) .
CA_3 HA_3 1 .
OB_3 CG_3 1.437(7) .
CG_3 CD_3 1.516(8) .
CG_3 HG_3 1 .
CD_3 CE_3 1.502(7) .
CD_3 HD_3 1 .
CE_3 CZ_3 1.516(8) .
CE_3 HE_3 1 .
CZ_3 OZ1_3 1.424(6) .
CZ_3 HZ_3 1 .
CD2_3 HD2A_3 0.98 .
CD2_3 HD2B_3 0.98 .
CD2_3 HD2C_3 0.98 .
OZ1_3 CZ1_3 1.352(7) .
CZ1_3 OZ2_3 1.189(7) .
CZ1_3 CZ2_3 1.483(8) .
CZ2_3 HZ2A_3 0.98 .
CZ2_3 HZ2B_3 0.98 .
CZ2_3 HZ2C_3 0.98 .
C_3 O_3 1.229(7) .
C_3 N_4 1.331(8) .
N_4 CG_4 1.460(8) .
N_4 CN_4 1.498(8) .
CN_4 HN1_4 0.98 .
CN_4 HN2_4 0.98 .
CN_4 HN3_4 0.98 .
CA_4 C_4 1.493(9) .
CA_4 CE_4 1.530(9) .
CA_4 CB_4 1.537(9) .
CA_4 HA_4 1 .
CB_4 CG_4 1.523(9) .
CB_4 HB1_4 0.99 .
CB_4 HB2_4 0.99 .
CG_4 CD_4 1.561(10) .
CG_4 HG_4 1 .
CD_4 CE_4 1.512(10) .
CD_4 HD1_4 0.99 .
CD_4 HD2_4 0.99 .
CE_4 HE1_4 0.99 .
CE_4 HE2_4 0.99 .
C_4 O_4 1.226(7) .
C_4 N_1 1.335(7) 12_655

loop_
_geom_hbond_atom_site_label_D
_geom_hbond_atom_site_label_H
_geom_hbond_atom_site_label_A
_geom_hbond_distance_DH
_geom_hbond_distance_HA
_geom_hbond_distance_DA
_geom_hbond_angle_DHA
_geom_hbond_site_symmetry_A
N_1 H0_1 OZ2_3 0.88 2.14 3.006(7) 168.9 7
N_3 H0_3 O_1 0.88 2.03 2.862(6) 156.7 7

loop_
_geom_torsion_atom_site_label_1
_geom_torsion_atom_site_label_2
_geom_torsion_atom_site_label_3
_geom_torsion_atom_site_label_4
_geom_torsion
_geom_torsion_site_symmetry_1
_geom_torsion_site_symmetry_4
C_1 CA_1 CB_1 CG_1 175.6(5) . .
CZ_1 CA_1 CB_1 CG_1 54.1(6) . .
C_4 N_1 CG_1 CD_1 155.6(6) 12_655 .
C_4 N_1 CG_1 CB_1 -81.3(7) 12_655 .
CA_1 CB_1 CG_1 N_1 -176.8(4) . .
CA_1 CB_1 CG_1 CD_1 -54.4(6) . .
N_1 CG_1 CD_1 CE_1 177.0(5) . .
CB_1 CG_1 CD_1 CE_1 55.1(6) . .
CG_1 CD_1 CE_1 CZ_1 -58.0(7) . .
CD_1 CE_1 CZ_1 CA_1 57.9(7) . .
CB_1 CA_1 CZ_1 CE_1 -55.3(6) . .
C_1 CA_1 CZ_1 CE_1 -177.3(5) . .
CB_1 CA_1 C_1 O_1 -28.1(8) . .
CZ_1 CA_1 C_1 O_1 94.1(7) . .
CB_1 CA_1 C_1 N_2 155.3(5) . .
CZ_1 CA_1 C_1 N_2 -82.5(7) . .
O_1 C_1 N_2 CG_2 -1.6(9) . .
CA_1 C_1 N_2 CG_2 174.9(5) . .
O_1 C_1 N_2 CN_2 178.8(6) . .
CA_1 C_1 N_2 CN_2 -4.7(9) . .
C_2 CA_2 CB_2 CG_2 -155.4(6) . .
CE_2 CA_2 CB_2 CG_2 -37.1(7) . .
C_1 N_2 CG_2 CD_2 -109.4(7) . .
CN_2 N_2 CG_2 CD_2 70.2(7) . .
C_1 N_2 CG_2 CB_2 130.4(6) . .
CN_2 N_2 CG_2 CB_2 -50.1(8) . .
CA_2 CB_2 CG_2 N_2 172.3(6) . .
CA_2 CB_2 CG_2 CD_2 47.4(7) . .
N_2 CG_2 CD_2 CE_2 -165.1(5) . .
CB_2 CG_2 CD_2 CE_2 -37.6(7) . .
CB_2 CA_2 CE_2 CD_2 14.2(8) . .
C_2 CA_2 CE_2 CD_2 136.2(6) . .
CG_2 CD_2 CE_2 CA_2 14.3(8) . .
CB_2 CA_2 C_2 O_2 45.8(10) . .
CE_2 CA_2 C_2 O_2 -70.1(9) . .
CB_2 CA_2 C_2 N_3 -137.5(7) . .
CE_2 CA_2 C_2 N_3 106.7(7) . .
CD_3 OD1_3 CD1_3 OD2_3 10(4) . .
CD_3 OD1_3 CD1_3 CD2_3 -172(2) . .
CE_3 OE1_3 CE1_3 OE2_3 -7(2) . .
CE_3 OE1_3 CE1_3 CE2_3 173.7(12) . .
CD_3 OD1_3 CD1_3 OD2_3 16(4) . .
CD_3 OD1_3 CD1_3 CD2_3 -170.9(17) . .
CE_3 OE1_3 CE1_3 OE2_3 -1.1(19) . .
CE_3 OE1_3 CE1_3 CE2_3 -175.7(10) . .
O_2 C_2 N_3 CG_3 6.7(12) . .
CA_2 C_2 N_3 CG_3 -169.9(7) . .
C_3 CA_3 OB_3 CG_3 -170.1(4) . .
CZ_3 CA_3 OB_3 CG_3 69.4(5) . .
C_2 N_3 CG_3 OB_3 -115.8(7) . .
C_2 N_3 CG_3 CD_3 124.9(7) . .
CA_3 OB_3 CG_3 N_3 176.9(4) . .
CA_3 OB_3 CG_3 CD_3 -62.4(5) . .
CD1_3 OD1_3 CD_3 OD1_3 -87(13) . .
CD1_3 OD1_3 CD_3 CE_3 -109(3) . .
CD1_3 OD1_3 CD_3 CG_3 130(3) . .
CD1_3 OD1_3 CD_3 OD1_3 60(12) . .
CD1_3 OD1_3 CD_3 CE_3 -140.5(19) . .
CD1_3 OD1_3 CD_3 CG_3 99(2) . .
N_3 CG_3 CD_3 OD1_3 -66.0(14) . .
OB_3 CG_3 CD_3 OD1_3 175.0(14) . .
N_3 CG_3 CD_3 OD1_3 -72.2(12) . .
OB_3 CG_3 CD_3 OD1_3 168.8(11) . .
N_3 CG_3 CD_3 CE_3 172.4(5) . .
OB_3 CG_3 CD_3 CE_3 53.4(6) . .
CE1_3 OE1_3 CE_3 CD_3 -122.5(11) . .
CE1_3 OE1_3 CE_3 CZ_3 108.5(12) . .
CE1_3 OE1_3 CE_3 OE1_3 178(2) . .
OD1_3 CD_3 CE_3 OE1_3 64.6(16) . .
OD1_3 CD_3 CE_3 OE1_3 60.9(13) . .
CG_3 CD_3 CE_3 OE1_3 178.3(7) . .
OD1_3 CD_3 CE_3 CZ_3 -165.3(14) . .
OD1_3 CD_3 CE_3 CZ_3 -169.0(11) . .
CG_3 CD_3 CE_3 CZ_3 -51.6(7) . .
OD1_3 CD_3 CE_3 OE1_3 91.1(15) . .
OD1_3 CD_3 CE_3 OE1_3 87.3(12) . .
CG_3 CD_3 CE_3 OE1_3 -155.2(6) . .
CE1_3 OE1_3 CE_3 OE1_3 29.2(12) . .
CE1_3 OE1_3 CE_3 CD_3 -99.7(11) . .
CE1_3 OE1_3 CE_3 CZ_3 148.0(10) . .
OE1_3 CE_3 CZ_3 OZ1_3 -54.3(8) . .
CD_3 CE_3 CZ_3 OZ1_3 173.3(5) . .
OE1_3 CE_3 CZ_3 OZ1_3 -83.2(7) . .
OE1_3 CE_3 CZ_3 CA_3 -172.0(7) . .
CD_3 CE_3 CZ_3 CA_3 55.5(6) . .
OE1_3 CE_3 CZ_3 CA_3 159.0(6) . .
OB_3 CA_3 CZ_3 OZ1_3 177.0(4) . .
C_3 CA_3 CZ_3 OZ1_3 58.3(6) . .
OB_3 CA_3 CZ_3 CE_3 -64.3(6) . .
C_3 CA_3 CZ_3 CE_3 177.0(5) . .
OD2_3 CD1_3 CD2_3 CD1_3 86(7) . .
OD1_3 CD1_3 CD2_3 CD1_3 -87(8) . .
OD2_3 CD1_3 CD2_3 CD1_3 -121(9) . .
OD1_3 CD1_3 CD2_3 CD1_3 62(7) . .
CE_3 CZ_3 OZ1_3 CZ1_3 118.9(5) . .
CA_3 CZ_3 OZ1_3 CZ1_3 -124.1(5) . .
CZ_3 OZ1_3 CZ1_3 OZ2_3 -12.7(8) . .
CZ_3 OZ1_3 CZ1_3 CZ2_3 165.0(5) . .
OB_3 CA_3 C_3 O_3 -104.1(6) . .
CZ_3 CA_3 C_3 O_3 14.3(8) . .
OB_3 CA_3 C_3 N_4 78.7(7) . .
CZ_3 CA_3 C_3 N_4 -162.9(5) . .
O_3 C_3 N_4 CG_4 -1.7(10) . .
CA_3 C_3 N_4 CG_4 175.4(5) . .
O_3 C_3 N_4 CN_4 174.8(6) . .
CA_3 C_3 N_4 CN_4 -8.1(9) . .
C_4 CA_4 CB_4 CG_4 -156.8(6) . .
CE_4 CA_4 CB_4 CG_4 -36.6(7) . .
C_3 N_4 CG_4 CB_4 116.2(7) . .
CN_4 N_4 CG_4 CB_4 -60.5(8) . .
C_3 N_4 CG_4 CD_4 -124.6(7) . .
CN_4 N_4 CG_4 CD_4 58.6(8) . .
CA_4 CB_4 CG_4 N_4 139.3(6) . .
CA_4 CB_4 CG_4 CD_4 16.6(8) . .
N_4 CG_4 CD_4 CE_4 -113.1(7) . .
CB_4 CG_4 CD_4 CE_4 9.7(8) . .
CG_4 CD_4 CE_4 CA_4 -32.2(8) . .
C_4 CA_4 CE_4 CD_4 161.5(6) . .
CB_4 CA_4 CE_4 CD_4 42.7(7) . .
CE_4 CA_4 C_4 O_4 -54.8(9) . .
CB_4 CA_4 C_4 O_4 59.5(9) . .
CE_4 CA_4 C_4 N_1 125.9(7) . 12_655
CB_4 CA_4 C_4 N_1 -119.8(7) . 12_655

loop_
_platon_squeeze_void_nr
_platon_squeeze_void_average_x
_platon_squeeze_void_average_y
_platon_squeeze_void_average_z
_platon_squeeze_void_volume
_platon_squeeze_void_count_electrons
_platon_squeeze_void_content
1 0.000 0.000 0.000 52 24 ' '
2 -0.020 0.488 0.084 4954 1088 ' '
3 0.000 0.000 0.333 52 25 ' '
4 0.000 0.000 0.667 52 25 ' '
